data_7042765
loop_
_publ_author_name
'Housecroft, Catherine E.'
'Constable, Edwin C.'
'Brunner, Fabian'
'H\"aussinger, Daniel'
'Graber, Stefan'
'Prescimone, Alessandro'
'Baumgartner, Yann'

_publ_section_title
;
 The effects of introducing sterically demanding aryl substituents in
 [Cu(N^N)(P^P)]+ complexes
;
_journal_name_full 'Dalton Trans.'
_journal_paper_doi 10.1039/C7DT00782E
_journal_year 2017
_chemical_compound_source 'Fabian Brunner'
_chemical_formula_moiety 'C67 H53 Cu1 F6 N2 O1.50 P3'
_chemical_formula_sum 'C67 H53 Cu F6 N2 O1.5 P3'
_chemical_formula_weight 1180.63
_space_group_IT_number 2
_symmetry_cell_setting triclinic
_symmetry_space_group_name_Hall '-P 1'
_symmetry_space_group_name_H-M 'P -1'
_atom_sites_solution_hydrogens difmap
_atom_sites_solution_primary direct
_audit_creation_date 2015-09-28
_audit_creation_method CRYSTALS_ver_14.61_build_5555
_audit_update_record
;
2017-01-19 deposited with the CCDC.
2017-04-24 downloaded from the CCDC.
;
_cell_angle_alpha 72.110(3)
_cell_angle_beta 84.932(4)
_cell_angle_gamma 75.976(4)
_cell_formula_units_Z 2
_cell_length_a 13.0030(9)
_cell_length_b 14.4788(10)
_cell_length_c 16.9143(11)
_cell_measurement_reflns_used 9875
_cell_measurement_temperature 123
_cell_measurement_theta_max 70
_cell_measurement_theta_min 4
_cell_volume 2939.8(4)
_computing_cell_refinement 'Apex2 (Bruker AXS, 2006)'
_computing_data_collection 'Apex2 (Bruker AXS, 2006)'
_computing_data_reduction 'Apex2 (Bruker AXS, 2006)'
_computing_molecular_graphics 'CAMERON (Watkin et al., 1996)'
_computing_publication_material 'CRYSTALS (Betteridge et al., 2003)'
_computing_structure_refinement 'CRYSTALS (Betteridge et al., 2003)'
_computing_structure_solution 'SIR92 (Altomare et al., 1994)'
_diffrn_ambient_temperature 123
_diffrn_measured_fraction_theta_full 0.966
_diffrn_measured_fraction_theta_max 0.966
_diffrn_measurement_device Area
_diffrn_measurement_device_type 'Bruker Kappa Apex2'
_diffrn_measurement_method '\f & \w scans'
_diffrn_radiation_monochromator graphite
_diffrn_radiation_type 'Cu K\a'
_diffrn_radiation_wavelength 1.54178
_diffrn_reflns_av_R_equivalents 0.030
_diffrn_reflns_limit_h_max 15
_diffrn_reflns_limit_h_min -11
_diffrn_reflns_limit_k_max 17
_diffrn_reflns_limit_k_min -17
_diffrn_reflns_limit_l_max 20
_diffrn_reflns_limit_l_min -20
_diffrn_reflns_number 39266
_diffrn_reflns_theta_full 70.241
_diffrn_reflns_theta_max 70.241
_diffrn_reflns_theta_min 3.504
_diffrn_standards_number 0
_exptl_absorpt_coefficient_mu 1.834
_exptl_absorpt_correction_T_max 0.91
_exptl_absorpt_correction_T_min 0.77
_exptl_absorpt_correction_type multi-scan
_exptl_absorpt_process_details 'SADABS (Siemens, 1996)'
_exptl_crystal_colour yellow
_exptl_crystal_density_diffrn 1.334
_exptl_crystal_density_method 'not measured'
_exptl_crystal_description block
_exptl_crystal_F_000 1218
_exptl_crystal_recrystallization_method
; 
 Et2O / DCM
;
_exptl_crystal_size_max 0.080
_exptl_crystal_size_mid 0.060
_exptl_crystal_size_min 0.050
_refine_diff_density_max 2.68
_refine_diff_density_min -0.70
_refine_ls_extinction_method None
_refine_ls_goodness_of_fit_ref 1.0983
_refine_ls_hydrogen_treatment constr
_refine_ls_matrix_type full
_refine_ls_number_parameters 748
_refine_ls_number_reflns 10813
_refine_ls_number_restraints 821
_refine_ls_R_factor_all 0.0761
_refine_ls_R_factor_gt 0.0698
_refine_ls_shift/su_max 0.0009281
_refine_ls_shift/su_mean 0.0000342
_refine_ls_structure_factor_coef Fsqd
_refine_ls_weighting_details
;
 Method, part 1, Chebychev polynomial, (Watkin, 1994, Prince, 1982) 
 [weight] = 1.0/[A~0~*T~0~(x)+A~1~*T~1~(x) ... +A~n-1~]*T~n-1~(x)] 
 where A~i~ are the Chebychev coefficients listed below and x= Fcalc/Fmax 
 Method = Robust Weighting (Prince, 1982) 
 W = [weight] * [1-(deltaF/6*sigmaF)^2^]^2^ 
 A~i~ are: 
 5.19 6.99 1.92 
;
_refine_ls_weighting_scheme calc
_refine_ls_wR_factor_all 0.1737
_refine_ls_wR_factor_gt 0.1719
_refine_ls_wR_factor_ref 0.1737
_reflns_limit_h_max 15
_reflns_limit_h_min -15
_reflns_limit_k_max 17
_reflns_limit_k_min -16
_reflns_limit_l_max 20
_reflns_limit_l_min 0
_reflns_number_gt 9691
_reflns_number_total 10819
_reflns_threshold_expression I>2.0\s(I)
_oxford_diffrn_Wilson_B_factor 0.00
_oxford_diffrn_Wilson_scale 0.00
_oxford_refine_ls_r_factor_ref 0.0761
_oxford_refine_ls_scale 0.10395(4)
_oxford_reflns_number_all 10813
_oxford_reflns_threshold_expression_ref I>-10.0\s(I)
_oxford_structure_analysis_title 'brf43_123k_0m in P-1'
_cod_data_source_file c7dt00782e2.cif
_cod_data_source_block BRF43_123K
_cod_original_sg_symbol_H-M 'P -1 '
_cod_original_formula_sum 'C67 H53 Cu1 F6 N2 O1.50 P3'
_cod_database_code 7042765

loop_
_symmetry_equiv_pos_as_xyz
x,y,z
-x,-y,-z

loop_
_atom_site_label
_atom_site_type_symbol
_atom_site_fract_x
_atom_site_fract_y
_atom_site_fract_z
_atom_site_U_iso_or_equiv
_atom_site_occupancy
_atom_site_adp_type
_atom_site_refinement_flags_posn
_atom_site_refinement_flags_adp
C1 C 1.0145(4) -0.0049(3) 0.6341(2) 0.0653 1.0000 Uani . U
C2 C 1.0454(5) -0.0951(3) 0.6160(3) 0.0895 1.0000 Uani . U
C3 C 0.9697(7) -0.1300(4) 0.5898(4) 0.1079 1.0000 Uani . U
C4 C 0.8689(6) -0.0725(4) 0.5784(3) 0.0962 1.0000 Uani . U
C5 C 0.8415(4) 0.0211(3) 0.5939(2) 0.0674 1.0000 Uani . U
C6 C 0.7382(4) 0.0920(3) 0.5775(2) 0.0652 1.0000 Uani . U
C7 C 0.6700(5) 0.0903(4) 0.5171(2) 0.0871 1.0000 Uani . U
C8 C 0.5808(5) 0.1620(5) 0.4977(3) 0.0949 1.0000 Uani . U
C9 C 0.5541(4) 0.2340(4) 0.5397(2) 0.0814 1.0000 Uani . U
C10 C 0.6220(3) 0.2306(3) 0.6014(2) 0.0600 1.0000 Uani . U
C27 C 0.8879(2) 0.1950(2) 0.87024(16) 0.0386 1.0000 Uani . U
C28 C 0.7899(3) 0.2513(3) 0.8827(2) 0.0594 1.0000 Uani . U
C29 C 0.7767(3) 0.3162(3) 0.9294(3) 0.0675 1.0000 Uani . U
C30 C 0.8633(3) 0.3279(3) 0.9631(2) 0.0578 1.0000 Uani . U
C31 C 0.9618(3) 0.2727(3) 0.9514(2) 0.0584 1.0000 Uani . U
C32 C 0.9760(3) 0.2054(3) 0.9055(2) 0.0500 1.0000 Uani . U
C33 C 0.8320(3) 0.0128(3) 0.88050(18) 0.0491 1.0000 Uani . U
C34 C 0.8180(3) 0.0018(3) 0.96534(19) 0.0501 1.0000 Uani . U
C35 C 0.7652(3) -0.0680(3) 1.0147(2) 0.0654 1.0000 Uani . U
C36 C 0.7278(4) -0.1285(4) 0.9820(3) 0.0909 1.0000 Uani . U
C37 C 0.7411(5) -0.1190(5) 0.8974(3) 0.1074 1.0000 Uani . U
C38 C 0.7931(4) -0.0473(4) 0.8473(2) 0.0786 1.0000 Uani . U
C39 C 1.0375(2) 0.0418(2) 0.81721(17) 0.0401 1.0000 Uani . U
C40 C 1.0775(3) -0.0566(2) 0.86290(19) 0.0483 1.0000 Uani . U
C41 C 1.1829(3) -0.1018(2) 0.8557(2) 0.0571 1.0000 Uani . U
C42 C 1.2527(3) -0.0502(2) 0.8035(2) 0.0536 1.0000 Uani . U
C43 C 1.2158(2) 0.0498(2) 0.75782(19) 0.0429 1.0000 Uani . U
C44 C 1.1090(2) 0.0924(2) 0.76655(17) 0.0369 1.0000 Uani . U
C45 C 1.2845(2) 0.1154(2) 0.7000(2) 0.0439 1.0000 Uani . U
C46 C 1.3100(2) 0.1836(2) 0.7468(2) 0.0490 1.0000 Uani . U
C47 C 1.3880(3) 0.0532(3) 0.6743(3) 0.0679 1.0000 Uani . U
C48 C 1.2163(2) 0.18085(19) 0.62536(18) 0.0368 1.0000 Uani . U
C49 C 1.2528(2) 0.2103(2) 0.54329(19) 0.0414 1.0000 Uani . U
C50 C 1.1842(2) 0.2757(2) 0.48063(17) 0.0373 1.0000 Uani . U
C51 C 1.0779(2) 0.31133(19) 0.49844(16) 0.0332 1.0000 Uani . U
C52 C 1.0385(2) 0.28063(17) 0.57930(16) 0.0300 1.0000 Uani . U
C53 C 1.1094(2) 0.21701(18) 0.64068(16) 0.0318 1.0000 Uani . U
C54 C 0.8949(2) 0.40038(19) 0.66617(16) 0.0322 1.0000 Uani . U
C55 C 0.7994(2) 0.4322(2) 0.7054(2) 0.0472 1.0000 Uani . U
C56 C 0.7894(3) 0.5048(3) 0.7448(3) 0.0599 1.0000 Uani . U
C57 C 0.8731(3) 0.5455(2) 0.7467(2) 0.0545 1.0000 Uani . U
C58 C 0.9688(3) 0.5133(2) 0.7104(2) 0.0466 1.0000 Uani . U
C59 C 0.9801(2) 0.4412(2) 0.67031(18) 0.0355 1.0000 Uani . U
C60 C 0.8327(2) 0.3856(2) 0.51321(17) 0.0346 1.0000 Uani . U
C61 C 0.8059(2) 0.4890(2) 0.49025(19) 0.0407 1.0000 Uani . U
C62 C 0.7527(2) 0.5436(3) 0.4153(2) 0.0544 1.0000 Uani . U
C63 C 0.7271(3) 0.4952(3) 0.3654(2) 0.0639 1.0000 Uani . U
C64 C 0.7532(3) 0.3922(3) 0.3874(2) 0.0663 1.0000 Uani . U
C65 C 0.8057(3) 0.3374(3) 0.46155(19) 0.0503 1.0000 Uani . U
C66 C 0.9412(13) 0.3063(6) 0.1850(6) 0.1246 0.5000 Uani D U
C67 C 0.9292(7) 0.4101(6) 0.1334(5) 0.0871 0.5000 Uani D U
C68 C 0.8221(7) 0.5610(7) 0.0891(6) 0.1061 0.5000 Uani D U
C69 C 0.7851(5) 0.6194(5) 0.1474(4) 0.0564 0.5000 Uani D U
Cu1 Cu 0.84673(3) 0.16802(3) 0.67666(2) 0.0371 1.0000 Uani . U
P2 P 0.89911(5) 0.31049(5) 0.61071(4) 0.0292 1.0000 Uani . U
O1 O 1.06807(14) 0.19045(13) 0.72040(11) 0.0327 1.0000 Uani . U
P1 P 0.89656(6) 0.10672(5) 0.81123(4) 0.0376 1.0000 Uani . U
N2 N 0.7139(2) 0.1602(2) 0.61918(15) 0.0531 1.0000 Uani . U
N1 N 0.9153(3) 0.0524(2) 0.62431(16) 0.0544 1.0000 Uani . U
P3 P 0.60357(8) -0.20302(8) 0.70361(5) 0.0609 1.0000 Uani . U
F1 F 0.5856(2) -0.11267(17) 0.62090(14) 0.0690 1.0000 Uani . U
F5 F 0.61313(18) -0.27773(17) 0.64907(14) 0.0670 1.0000 Uani . U
F6 F 0.47772(19) -0.19313(19) 0.71011(16) 0.0794 1.0000 Uani . U
F3 F 0.5927(2) -0.1288(2) 0.75701(18) 0.1061 1.0000 Uani . U
F2 F 0.7282(2) -0.2136(2) 0.69587(18) 0.0901 1.0000 Uani . U
F4 F 0.6197(3) -0.2959(2) 0.78578(15) 0.1171 1.0000 Uani . U
O2 O 0.8236(7) 0.4638(6) 0.1459(9) 0.1650 0.5000 Uani D U
C11 C 0.5912(2) 0.3053(3) 0.6481(2) 0.0594 1.0000 Uani . U
C13 C 0.5397(3) 0.4795(4) 0.6420(3) 0.0791 1.0000 Uani . U
C12 C 0.5735(2) 0.4069(3) 0.6028(2) 0.0628 1.0000 Uani . U
C24 C 0.5713(3) 0.2772(4) 0.7340(2) 0.0693 1.0000 Uani . U
C22 C 0.5621(4) 0.1531(5) 0.8674(2) 0.0973 1.0000 Uani . U
C23 C 0.5843(3) 0.1743(4) 0.7828(2) 0.0802 1.0000 Uani . U
C25 C 0.5351(3) 0.3544(5) 0.7736(3) 0.0830 1.0000 Uani . U
C14 C 0.5203(3) 0.4568(5) 0.7261(3) 0.0873 1.0000 Uani . U
C15 C 0.4843(3) 0.5302(6) 0.7680(4) 0.1100 1.0000 Uani . U
C16 C 0.4639(4) 0.5075(8) 0.8495(5) 0.1349 1.0000 Uani . U
C21 C 0.5293(4) 0.2274(7) 0.9083(3) 0.1111 1.0000 Uani . U
C26 C 0.5142(3) 0.3277(6) 0.8612(3) 0.1052 1.0000 Uani . U
C17 C 0.4783(4) 0.4070(8) 0.9005(4) 0.1244 1.0000 Uani . U
C18 C 0.4605(5) 0.3780(11) 0.9842(5) 0.1589 1.0000 Uani . U
C19 C 0.4765(6) 0.2820(10) 1.0308(4) 0.1639 1.0000 Uani . U
C20 C 0.5130(5) 0.2011(9) 0.9958(3) 0.1474 1.0000 Uani . U
H11 H 1.0664 0.0178 0.6546 0.0784 1.0000 Uiso R .
H21 H 1.1171 -0.1316 0.6217 0.1074 1.0000 Uiso R .
H31 H 0.9871 -0.1931 0.5796 0.1296 1.0000 Uiso R .
H41 H 0.8161 -0.0959 0.5597 0.1155 1.0000 Uiso R .
H71 H 0.6872 0.0391 0.4907 0.1046 1.0000 Uiso R .
H81 H 0.5361 0.1637 0.4555 0.1139 1.0000 Uiso R .
H91 H 0.4909 0.2847 0.5268 0.0977 1.0000 Uiso R .
H281 H 0.7297 0.2452 0.8584 0.0713 1.0000 Uiso R .
H291 H 0.7078 0.3529 0.9383 0.0810 1.0000 Uiso R .
H301 H 0.8548 0.3737 0.9943 0.0693 1.0000 Uiso R .
H311 H 1.0216 0.2806 0.9749 0.0701 1.0000 Uiso R .
H321 H 1.0447 0.1671 0.8984 0.0600 1.0000 Uiso R .
H341 H 0.8448 0.0425 0.9892 0.0601 1.0000 Uiso R .
H351 H 0.7547 -0.0740 1.0722 0.0785 1.0000 Uiso R .
H361 H 0.6928 -0.1772 1.0168 0.1091 1.0000 Uiso R .
H371 H 0.7151 -0.1607 0.8741 0.1289 1.0000 Uiso R .
H381 H 0.8018 -0.0399 0.7895 0.0943 1.0000 Uiso R .
H401 H 1.0317 -0.0931 0.8995 0.0579 1.0000 Uiso R .
H411 H 1.2083 -0.1694 0.8870 0.0684 1.0000 Uiso R .
H421 H 1.3248 -0.0827 0.7988 0.0644 1.0000 Uiso R .
H461 H 1.3527 0.2253 0.7123 0.0588 1.0000 Uiso R .
H462 H 1.3471 0.1438 0.7961 0.0588 1.0000 Uiso R .
H463 H 1.2459 0.2237 0.7608 0.0588 1.0000 Uiso R .
H471 H 1.4284 0.0964 0.6386 0.0814 1.0000 Uiso R .
H472 H 1.4278 0.0136 0.7225 0.0814 1.0000 Uiso R .
H473 H 1.3719 0.0111 0.6461 0.0814 1.0000 Uiso R .
H491 H 1.3247 0.1859 0.5300 0.0496 1.0000 Uiso R .
H501 H 1.2104 0.2960 0.4253 0.0448 1.0000 Uiso R .
H511 H 1.0324 0.3565 0.4555 0.0399 1.0000 Uiso R .
H551 H 0.7410 0.4038 0.7050 0.0566 1.0000 Uiso R .
H561 H 0.7240 0.5264 0.7707 0.0718 1.0000 Uiso R .
H571 H 0.8654 0.5961 0.7731 0.0654 1.0000 Uiso R .
H581 H 1.0273 0.5409 0.7128 0.0559 1.0000 Uiso R .
H591 H 1.0463 0.4195 0.6455 0.0426 1.0000 Uiso R .
H611 H 0.8236 0.5230 0.5252 0.0488 1.0000 Uiso R .
H621 H 0.7348 0.6144 0.3997 0.0653 1.0000 Uiso R .
H631 H 0.6909 0.5323 0.3150 0.0767 1.0000 Uiso R .
H641 H 0.7353 0.3588 0.3520 0.0796 1.0000 Uiso R .
H651 H 0.8231 0.2667 0.4767 0.0604 1.0000 Uiso R .
H661 H 1.0106 0.2695 0.1776 0.1494 0.5000 Uiso R .
H662 H 0.9301 0.3043 0.2417 0.1494 0.5000 Uiso R .
H663 H 0.8906 0.2780 0.1692 0.1494 0.5000 Uiso R .
H671 H 0.9795 0.4388 0.1491 0.1045 0.5000 Uiso R .
H672 H 0.9400 0.4125 0.0766 0.1045 0.5000 Uiso R .
H681 H 0.8905 0.5675 0.0666 0.1273 0.5000 Uiso R .
H682 H 0.7739 0.5778 0.0451 0.1273 0.5000 Uiso R .
H691 H 0.7794 0.6881 0.1191 0.0677 0.5000 Uiso R .
H692 H 0.8343 0.5988 0.1912 0.0677 0.5000 Uiso R .
H693 H 0.7178 0.6090 0.1696 0.0677 0.5000 Uiso R .
H131 H 0.5295 0.5475 0.6099 0.0949 1.0000 Uiso R .
H121 H 0.5850 0.4256 0.5444 0.0754 1.0000 Uiso R .
H221 H 0.5692 0.0853 0.8994 0.1168 1.0000 Uiso R .
H231 H 0.6074 0.1223 0.7576 0.0963 1.0000 Uiso R .
H151 H 0.4743 0.5984 0.7367 0.1320 1.0000 Uiso R .
H161 H 0.4391 0.5598 0.8741 0.1618 1.0000 Uiso R .
H181 H 0.4354 0.4282 1.0111 0.1906 1.0000 Uiso R .
H191 H 0.4632 0.2673 1.0890 0.1967 1.0000 Uiso R .
H201 H 0.5256 0.1336 1.0293 0.1769 1.0000 Uiso R .

loop_
_atom_site_aniso_label
_atom_site_aniso_U_11
_atom_site_aniso_U_22
_atom_site_aniso_U_33
_atom_site_aniso_U_23
_atom_site_aniso_U_13
_atom_site_aniso_U_12
C1 0.106(2) 0.0472(17) 0.0493(19) -0.0208(15) -0.0043(19) -0.0206(15)
C2 0.151(4) 0.059(2) 0.070(3) -0.037(2) -0.003(3) -0.021(2)
C3 0.200(4) 0.062(3) 0.083(3) -0.039(2) -0.021(4) -0.040(2)
C4 0.178(4) 0.072(2) 0.069(3) -0.032(2) -0.020(3) -0.064(2)
C5 0.125(2) 0.0597(17) 0.0359(16) -0.0122(14) -0.0137(18) -0.0525(14)
C6 0.105(2) 0.0763(19) 0.0352(15) -0.0072(14) -0.0149(16) -0.0660(14)
C7 0.141(3) 0.111(3) 0.0373(18) -0.0089(19) -0.026(2) -0.088(2)
C8 0.122(3) 0.141(4) 0.0403(19) 0.004(2) -0.034(2) -0.093(2)
C9 0.078(2) 0.126(3) 0.0444(19) 0.0109(18) -0.0258(17) -0.070(2)
C10 0.0584(16) 0.089(2) 0.0371(15) 0.0055(13) -0.0159(13) -0.0511(13)
C27 0.0427(13) 0.0511(14) 0.0260(12) -0.0056(10) -0.0087(10) -0.0225(11)
C28 0.0462(15) 0.074(2) 0.065(2) -0.0276(17) -0.0184(15) -0.0123(14)
C29 0.063(2) 0.074(2) 0.067(2) -0.0296(18) -0.0141(18) -0.0018(18)
C30 0.0803(19) 0.0517(18) 0.0466(18) -0.0169(14) -0.0086(15) -0.0191(15)
C31 0.0617(16) 0.074(2) 0.0562(19) -0.0265(16) -0.0118(16) -0.0319(15)
C32 0.0461(16) 0.0652(19) 0.0491(17) -0.0205(14) -0.0110(13) -0.0237(14)
C33 0.0533(17) 0.0659(18) 0.0314(12) 0.0028(12) -0.0124(12) -0.0379(15)
C34 0.0448(16) 0.071(2) 0.0352(13) -0.0029(13) -0.0108(12) -0.0278(14)
C35 0.055(2) 0.097(3) 0.0389(16) 0.0083(15) -0.0128(14) -0.0413(19)
C36 0.107(3) 0.119(3) 0.0495(16) 0.026(2) -0.031(2) -0.087(3)
C37 0.166(5) 0.130(4) 0.0535(18) 0.011(2) -0.031(3) -0.123(4)
C38 0.122(4) 0.095(3) 0.0371(17) 0.0048(17) -0.0216(19) -0.082(3)
C39 0.0488(12) 0.0413(12) 0.0324(13) -0.0056(10) -0.0092(10) -0.0181(10)
C40 0.0645(15) 0.0448(14) 0.0367(15) 0.0002(11) -0.0120(13) -0.0265(12)
C41 0.0731(17) 0.0366(15) 0.0527(19) 0.0038(13) -0.0158(15) -0.0128(12)
C42 0.0564(17) 0.0400(14) 0.0520(18) 0.0003(12) -0.0130(13) -0.0013(12)
C43 0.0458(13) 0.0359(12) 0.0428(15) -0.0048(11) -0.0094(11) -0.0071(10)
C44 0.0445(12) 0.0332(11) 0.0313(12) -0.0040(9) -0.0088(10) -0.0099(10)
C45 0.0357(13) 0.0390(14) 0.0459(15) -0.0015(10) -0.0060(10) -0.0002(10)
C46 0.0386(15) 0.0507(16) 0.0503(17) 0.0035(13) -0.0138(13) -0.0157(13)
C47 0.0462(18) 0.059(2) 0.067(2) 0.0060(16) 0.0023(15) 0.0134(15)
C48 0.0376(12) 0.0282(12) 0.0401(12) -0.0070(10) -0.0029(10) -0.0023(10)
C49 0.0411(14) 0.0341(13) 0.0441(13) -0.0121(11) 0.0039(10) -0.0005(11)
C50 0.0451(13) 0.0345(13) 0.0329(12) -0.0134(10) 0.0046(10) -0.0072(10)
C51 0.0390(12) 0.0310(12) 0.0313(11) -0.0096(9) -0.0022(9) -0.0098(10)
C52 0.0343(11) 0.0265(11) 0.0332(11) -0.0118(9) -0.0024(8) -0.0097(9)
C53 0.0352(11) 0.0276(11) 0.0336(11) -0.0085(9) -0.0019(9) -0.0089(9)
C54 0.0289(11) 0.0338(12) 0.0358(13) -0.0124(10) -0.0056(9) -0.0062(9)
C55 0.0293(13) 0.0523(16) 0.063(2) -0.0247(14) 0.0024(12) -0.0070(12)
C56 0.0470(16) 0.0580(19) 0.078(2) -0.0350(17) 0.0069(16) -0.0012(14)
C57 0.0669(17) 0.0443(16) 0.0581(19) -0.0271(14) 0.0020(15) -0.0090(14)
C58 0.0524(15) 0.0452(16) 0.0511(17) -0.0209(13) -0.0079(13) -0.0163(13)
C59 0.0315(12) 0.0370(13) 0.0416(14) -0.0145(11) -0.0036(10) -0.0095(10)
C60 0.0278(12) 0.0421(12) 0.0326(12) -0.0017(9) -0.0062(9) -0.0153(10)
C61 0.0271(12) 0.0426(12) 0.0475(15) -0.0015(11) -0.0100(11) -0.0109(10)
C62 0.0341(15) 0.0587(17) 0.0545(17) 0.0126(13) -0.0136(13) -0.0142(13)
C63 0.0456(18) 0.0891(19) 0.0462(17) 0.0159(15) -0.0218(14) -0.0339(17)
C64 0.076(2) 0.0915(19) 0.0387(16) 0.0008(16) -0.0195(15) -0.052(2)
C65 0.0605(19) 0.0587(17) 0.0375(14) -0.0038(12) -0.0129(13) -0.0334(15)
C66 0.236(14) 0.077(4) 0.087(6) -0.047(4) -0.081(8) -0.027(6)
C67 0.124(5) 0.100(4) 0.068(5) -0.033(4) -0.034(5) -0.062(4)
C68 0.041(4) 0.132(5) 0.177(11) -0.090(6) 0.006(5) -0.024(4)
C69 0.048(3) 0.057(3) 0.049(3) 0.014(3) -0.006(3) -0.020(3)
Cu1 0.0472(2) 0.0432(2) 0.0276(2) -0.00672(16) -0.00817(16) -0.02503(18)
P2 0.0294(3) 0.0317(3) 0.0290(3) -0.0078(2) -0.0058(2) -0.0114(2)
O1 0.0327(9) 0.0325(8) 0.0310(8) -0.0049(7) -0.0041(7) -0.0081(7)
P1 0.0425(4) 0.0483(4) 0.0272(3) -0.0050(3) -0.0073(3) -0.0255(3)
N2 0.0701(14) 0.0703(15) 0.0302(12) -0.0011(10) -0.0152(11) -0.0498(11)
N1 0.0946(17) 0.0436(12) 0.0352(12) -0.0113(10) -0.0074(13) -0.0329(11)
P3 0.0627(5) 0.0679(5) 0.0358(4) -0.0201(4) -0.0114(4) 0.0256(4)
F1 0.0828(14) 0.0643(12) 0.0555(11) -0.0100(9) -0.0256(10) -0.0098(10)
F5 0.0723(13) 0.0652(12) 0.0579(12) -0.0274(10) 0.0115(10) 0.0023(10)
F6 0.0662(11) 0.0811(15) 0.0717(14) -0.0246(12) 0.0117(11) 0.0168(11)
F3 0.1060(19) 0.123(2) 0.0803(16) -0.0703(16) -0.0536(15) 0.0606(17)
F2 0.0639(11) 0.116(2) 0.0910(18) -0.0576(16) -0.0266(12) 0.0217(12)
F4 0.139(2) 0.1049(18) 0.0422(11) -0.0012(11) 0.0059(13) 0.0635(18)
O2 0.123(5) 0.101(4) 0.307(14) -0.085(6) -0.055(8) -0.043(4)
C11 0.0337(15) 0.1032(19) 0.0415(13) -0.0036(12) -0.0099(12) -0.0356(15)
C13 0.0284(15) 0.116(3) 0.081(2) -0.025(2) -0.0024(16) 0.0004(19)
C12 0.0277(15) 0.0971(19) 0.0559(19) -0.0064(14) -0.0082(13) -0.0180(16)
C24 0.0354(16) 0.135(2) 0.0415(14) -0.0081(14) -0.0092(12) -0.0466(18)
C22 0.069(3) 0.191(4) 0.0347(15) 0.006(2) -0.0132(15) -0.082(3)
C23 0.059(2) 0.149(3) 0.0369(14) 0.0038(17) -0.0144(14) -0.066(2)
C25 0.0280(16) 0.168(3) 0.0584(17) -0.0348(17) -0.0024(14) -0.030(2)
C14 0.0258(15) 0.154(3) 0.083(2) -0.0445(19) -0.0048(17) -0.007(2)
C15 0.040(2) 0.184(4) 0.109(3) -0.072(3) -0.006(2) 0.009(3)
C16 0.050(3) 0.251(4) 0.112(3) -0.091(3) -0.003(3) 0.001(4)
C21 0.054(2) 0.245(4) 0.0461(18) -0.029(2) 0.0037(17) -0.075(3)
C26 0.040(2) 0.226(4) 0.0601(18) -0.0464(19) 0.0020(17) -0.045(3)
C17 0.045(2) 0.269(5) 0.079(2) -0.081(3) 0.013(2) -0.041(4)
C18 0.072(3) 0.351(7) 0.081(3) -0.096(4) 0.022(3) -0.063(6)
C19 0.086(4) 0.372(8) 0.060(3) -0.072(3) 0.023(3) -0.098(6)
C20 0.087(4) 0.327(7) 0.0456(19) -0.038(3) 0.004(2) -0.103(5)

loop_
_atom_type_symbol
_atom_type_scat_dispersion_real
_atom_type_scat_dispersion_imag
_atom_type_scat_Cromer_Mann_a1
_atom_type_scat_Cromer_Mann_b1
_atom_type_scat_Cromer_Mann_a2
_atom_type_scat_Cromer_Mann_b2
_atom_type_scat_Cromer_Mann_a3
_atom_type_scat_Cromer_Mann_b3
_atom_type_scat_Cromer_Mann_a4
_atom_type_scat_Cromer_Mann_b4
_atom_type_scat_Cromer_Mann_c
_atom_type_scat_source
C 0.0181 0.0091 2.3100 20.8439 1.0200 10.2075 1.5886 0.5687 0.8650 51.6512 0.2156 'International Tables Vol C 4.2.6.8 and 6.1.1.4'
H 0.0000 0.0000 0.4930 10.5109 0.3229 26.1257 0.1402 3.1424 0.0408 57.7998 0.0030 'International Tables Vol C 4.2.6.8 and 6.1.1.4'
N 0.0311 0.0180 12.2126 0.0057 3.1322 9.8933 2.0125 28.9975 1.1663 0.5826 -11.5290 'International Tables Vol C 4.2.6.8 and 6.1.1.4'
O 0.0492 0.0322 3.0485 13.2771 2.2868 5.7011 1.5463 0.3239 0.8670 32.9089 0.2508 'International Tables Vol C 4.2.6.8 and 6.1.1.4'
F 0.0727 0.0534 3.5392 10.2825 2.6412 4.2944 1.5170 0.2615 1.0243 26.1476 0.2776 'International Tables Vol C 4.2.6.8 and 6.1.1.4'
P 0.2955 0.4335 6.4345 1.9067 4.1791 27.1570 1.7800 0.5260 1.4908 68.1645 1.1149 'International Tables Vol C 4.2.6.8 and 6.1.1.4'
Cu -1.9646 0.5888 13.3380 3.5828 7.1676 0.2470 5.6158 11.3966 1.6735 64.8126 1.1910 'International Tables Vol C 4.2.6.8 and 6.1.1.4'

loop_
_geom_angle_atom_site_label_1
_geom_angle_atom_site_label_2
_geom_angle_atom_site_label_3
_geom_angle
_geom_angle_publ_flag
C2 C1 N1 123.9(5) yes
C2 C1 H11 118.0 no
N1 C1 H11 118.0 no
C1 C2 C3 118.2(6) yes
C1 C2 H21 120.9 no
C3 C2 H21 120.9 no
C2 C3 C4 118.8(4) yes
C2 C3 H31 120.6 no
C4 C3 H31 120.6 no
C3 C4 C5 121.3(5) yes
C3 C4 H41 119.3 no
C5 C4 H41 119.3 no
C4 C5 C6 125.7(4) yes
C4 C5 N1 119.4(5) yes
C6 C5 N1 114.9(3) yes
C5 C6 C7 120.5(4) yes
C5 C6 N2 117.3(3) yes
C7 C6 N2 122.1(5) yes
C6 C7 C8 119.2(5) yes
C6 C7 H71 120.4 no
C8 C7 H71 120.4 no
C7 C8 C9 119.7(4) yes
C7 C8 H81 120.1 no
C9 C8 H81 120.1 no
C8 C9 C10 119.2(5) yes
C8 C9 H91 120.4 no
C10 C9 H91 120.4 no
C9 C10 N2 121.1(4) yes
C9 C10 C11 119.0(4) yes
N2 C10 C11 119.9(3) yes
C28 C27 C32 118.5(3) yes
C28 C27 P1 118.5(2) yes
C32 C27 P1 122.9(2) yes
C27 C28 C29 121.8(3) yes
C27 C28 H281 119.1 no
C29 C28 H281 119.1 no
C28 C29 C30 119.9(4) yes
C28 C29 H291 120.1 no
C30 C29 H291 120.1 no
C29 C30 C31 119.4(3) yes
C29 C30 H301 120.3 no
C31 C30 H301 120.3 no
C30 C31 C32 121.2(3) yes
C30 C31 H311 119.4 no
C32 C31 H311 119.4 no
C27 C32 C31 119.1(3) yes
C27 C32 H321 120.4 no
C31 C32 H321 120.4 no
C34 C33 C38 119.0(3) yes
C34 C33 P1 122.3(2) yes
C38 C33 P1 118.7(2) yes
C33 C34 C35 120.2(3) yes
C33 C34 H341 119.9 no
C35 C34 H341 119.9 no
C34 C35 C36 120.8(4) yes
C34 C35 H351 119.6 no
C36 C35 H351 119.6 no
C35 C36 C37 120.0(3) yes
C35 C36 H361 120.0 no
C37 C36 H361 120.0 no
C36 C37 C38 119.1(4) yes
C36 C37 H371 120.4 no
C38 C37 H371 120.4 no
C37 C38 C33 120.9(4) yes
C37 C38 H381 119.5 no
C33 C38 H381 119.5 no
C40 C39 C44 117.0(3) yes
C40 C39 P1 125.3(2) yes
C44 C39 P1 117.4(2) yes
C39 C40 C41 120.7(3) yes
C39 C40 H401 119.6 no
C41 C40 H401 119.6 no
C40 C41 C42 121.3(3) yes
C40 C41 H411 119.4 no
C42 C41 H411 119.4 no
C41 C42 C43 119.6(3) yes
C41 C42 H421 120.2 no
C43 C42 H421 120.2 no
C42 C43 C44 117.3(3) yes
C42 C43 C45 124.9(3) yes
C44 C43 C45 117.8(2) yes
C39 C44 C43 124.0(3) yes
C39 C44 O1 116.6(2) yes
C43 C44 O1 119.3(2) yes
C43 C45 C46 107.7(3) yes
C43 C45 C47 111.9(3) yes
C46 C45 C47 109.8(3) yes
C43 C45 C48 106.6(2) yes
C46 C45 C48 108.4(2) yes
C47 C45 C48 112.3(3) yes
C45 C46 H461 109.5 no
C45 C46 H462 109.5 no
H461 C46 H462 109.5 no
C45 C46 H463 109.5 no
H461 C46 H463 109.5 no
H462 C46 H463 109.5 no
C45 C47 H471 109.5 no
C45 C47 H472 109.5 no
H471 C47 H472 109.5 no
C45 C47 H473 109.5 no
H471 C47 H473 109.5 no
H472 C47 H473 109.5 no
C45 C48 C49 125.5(2) yes
C45 C48 C53 117.3(2) yes
C49 C48 C53 117.1(3) yes
C48 C49 C50 120.5(3) yes
C48 C49 H491 119.8 no
C50 C49 H491 119.8 no
C49 C50 C51 120.8(3) yes
C49 C50 H501 119.6 no
C51 C50 H501 119.6 no
C50 C51 C52 120.0(2) yes
C50 C51 H511 120.0 no
C52 C51 H511 120.0 no
C51 C52 C53 117.8(2) yes
C51 C52 P2 125.2(2) yes
C53 C52 P2 116.83(19) yes
C52 C53 C48 123.8(2) yes
C52 C53 O1 116.2(2) yes
C48 C53 O1 120.1(2) yes
C55 C54 C59 118.2(2) yes
C55 C54 P2 117.9(2) yes
C59 C54 P2 123.9(2) yes
C54 C55 C56 120.6(3) yes
C54 C55 H551 119.7 no
C56 C55 H551 119.7 no
C55 C56 C57 120.4(3) yes
C55 C56 H561 119.8 no
C57 C56 H561 119.8 no
C56 C57 C58 120.1(3) yes
C56 C57 H571 120.0 no
C58 C57 H571 120.0 no
C57 C58 C59 120.4(3) yes
C57 C58 H581 119.8 no
C59 C58 H581 119.8 no
C54 C59 C58 120.3(3) yes
C54 C59 H591 119.8 no
C58 C59 H591 119.8 no
C61 C60 C65 118.9(3) yes
C61 C60 P2 122.3(2) yes
C65 C60 P2 118.8(2) yes
C60 C61 C62 120.3(3) yes
C60 C61 H611 119.9 no
C62 C61 H611 119.9 no
C61 C62 C63 120.0(3) yes
C61 C62 H621 120.0 no
C63 C62 H621 120.0 no
C62 C63 C64 120.4(3) yes
C62 C63 H631 119.8 no
C64 C63 H631 119.8 no
C63 C64 C65 120.0(3) yes
C63 C64 H641 120.0 no
C65 C64 H641 120.0 no
C64 C65 C60 120.4(3) yes
C64 C65 H651 119.8 no
C60 C65 H651 119.8 no
C67 C66 H661 109.6 no
C67 C66 H662 109.4 no
H661 C66 H662 109.5 no
C67 C66 H663 109.4 no
H661 C66 H663 109.5 no
H662 C66 H663 109.5 no
C66 C67 O2 108.3(9) yes
C66 C67 H671 109.8 no
O2 C67 H671 109.8 no
C66 C67 H672 109.7 no
O2 C67 H672 109.8 no
H671 C67 H672 109.5 no
C69 C68 O2 98.1(6) yes
C69 C68 H681 112.2 no
O2 C68 H681 112.2 no
C69 C68 H682 112.2 no
O2 C68 H682 112.3 no
H681 C68 H682 109.5 no
C68 C69 H691 109.5 no
C68 C69 H692 109.4 no
H691 C69 H692 109.5 no
C68 C69 H693 109.4 no
H691 C69 H693 109.5 no
H692 C69 H693 109.5 no
P2 Cu1 P1 112.20(3) yes
P2 Cu1 N2 110.70(8) yes
P1 Cu1 N2 130.64(7) yes
P2 Cu1 N1 112.49(8) yes
P1 Cu1 N1 104.67(8) yes
N2 Cu1 N1 79.88(13) yes
C52 P2 C60 103.37(12) yes
C52 P2 C54 103.38(11) yes
C60 P2 C54 103.65(13) yes
C52 P2 Cu1 109.39(8) yes
C60 P2 Cu1 116.01(9) yes
C54 P2 Cu1 119.26(9) yes
C44 O1 C53 114.4(2) yes
C39 P1 C27 103.78(13) yes
C39 P1 C33 102.93(15) yes
C27 P1 C33 102.85(14) yes
C39 P1 Cu1 109.60(9) yes
C27 P1 Cu1 118.05(9) yes
C33 P1 Cu1 117.77(9) yes
C10 N2 C6 118.6(3) yes
C10 N2 Cu1 126.7(2) yes
C6 N2 Cu1 111.9(3) yes
C5 N1 C1 118.2(3) yes
C5 N1 Cu1 112.1(3) yes
C1 N1 Cu1 127.9(2) yes
F1 P3 F5 88.98(13) yes
F1 P3 F6 88.38(14) yes
F5 P3 F6 89.31(14) yes
F1 P3 F3 90.70(15) yes
F5 P3 F3 179.30(13) yes
F6 P3 F3 90.06(16) yes
F1 P3 F2 91.31(16) yes
F5 P3 F2 89.73(13) yes
F6 P3 F2 179.00(14) yes
F3 P3 F2 90.90(16) yes
F1 P3 F4 178.2(2) yes
F5 P3 F4 89.53(16) yes
F6 P3 F4 90.58(18) yes
F3 P3 F4 90.78(18) yes
F2 P3 F4 89.69(19) yes
C67 O2 C68 101.9(8) yes
C10 C11 C12 118.2(3) yes
C10 C11 C24 121.7(4) yes
C12 C11 C24 119.9(4) yes
C12 C13 C14 122.0(5) yes
C12 C13 H131 119.0 no
C14 C13 H131 119.0 no
C11 C12 C13 120.9(4) yes
C11 C12 H121 119.5 no
C13 C12 H121 119.6 no
C11 C24 C23 122.1(5) yes
C11 C24 C25 118.3(4) yes
C23 C24 C25 119.6(4) yes
C23 C22 C21 123.2(6) yes
C23 C22 H221 118.4 no
C21 C22 H221 118.4 no
C24 C23 C22 118.4(6) yes
C24 C23 H231 120.8 no
C22 C23 H231 120.8 no
C24 C25 C14 120.4(4) yes
C24 C25 C26 119.5(6) yes
C14 C25 C26 120.1(6) yes
C25 C14 C13 118.5(5) yes
C25 C14 C15 118.3(5) yes
C13 C14 C15 123.3(6) yes
C14 C15 C16 122.9(8) yes
C14 C15 H151 118.6 no
C16 C15 H151 118.6 no
C15 C16 C17 121.7(8) yes
C15 C16 H161 119.2 no
C17 C16 H161 119.2 no
C22 C21 C26 119.0(4) yes
C22 C21 C20 120.8(8) yes
C26 C21 C20 120.2(8) yes
C25 C26 C21 120.4(6) yes
C25 C26 C17 118.7(7) yes
C21 C26 C17 120.9(5) yes
C26 C17 C16 118.3(6) yes
C26 C17 C18 116.6(10) yes
C16 C17 C18 125.1(9) yes
C17 C18 C19 123.4(10) yes
C17 C18 H181 118.3 no
C19 C18 H181 118.3 no
C18 C19 C20 122.3(6) yes
C18 C19 H191 118.8 no
C20 C19 H191 118.8 no
C19 C20 C21 116.4(9) yes
C19 C20 H201 121.8 no
C21 C20 H201 121.8 no

loop_
_geom_bond_atom_site_label_1
_geom_bond_atom_site_label_2
_geom_bond_distance
_geom_bond_publ_flag
C1 C2 1.390(5) yes
C1 N1 1.347(6) yes
C1 H11 0.950 no
C2 C3 1.371(9) yes
C2 H21 0.950 no
C3 C4 1.366(9) yes
C3 H31 0.950 no
C4 C5 1.415(6) yes
C4 H41 0.950 no
C5 C6 1.468(7) yes
C5 N1 1.354(5) yes
C6 C7 1.421(5) yes
C6 N2 1.345(5) yes
C7 C8 1.343(9) yes
C7 H71 0.950 no
C8 C9 1.396(8) yes
C8 H81 0.950 no
C9 C10 1.408(5) yes
C9 H91 0.950 no
C10 N2 1.357(5) yes
C10 C11 1.488(6) yes
C27 C28 1.374(5) yes
C27 C32 1.397(4) yes
C27 P1 1.827(3) yes
C28 C29 1.374(5) yes
C28 H281 0.950 no
C29 C30 1.373(6) yes
C29 H291 0.950 no
C30 C31 1.370(6) yes
C30 H301 0.950 no
C31 C32 1.391(5) yes
C31 H311 0.950 no
C32 H321 0.950 no
C33 C34 1.395(4) yes
C33 C38 1.375(5) yes
C33 P1 1.824(3) yes
C34 C35 1.381(5) yes
C34 H341 0.950 no
C35 C36 1.365(7) yes
C35 H351 0.950 no
C36 C37 1.393(7) yes
C36 H361 0.950 no
C37 C38 1.398(5) yes
C37 H371 0.950 no
C38 H381 0.950 no
C39 C40 1.390(4) yes
C39 C44 1.393(4) yes
C39 P1 1.842(3) yes
C40 C41 1.381(5) yes
C40 H401 0.950 no
C41 C42 1.394(5) yes
C41 H411 0.950 no
C42 C43 1.402(4) yes
C42 H421 0.950 no
C43 C44 1.392(4) yes
C43 C45 1.530(4) yes
C44 O1 1.390(3) yes
C45 C46 1.549(5) yes
C45 C47 1.537(4) yes
C45 C48 1.528(4) yes
C46 H461 0.950 no
C46 H462 0.950 no
C46 H463 0.950 no
C47 H471 0.950 no
C47 H472 0.950 no
C47 H473 0.950 no
C48 C49 1.397(4) yes
C48 C53 1.393(4) yes
C49 C50 1.398(4) yes
C49 H491 0.950 no
C50 C51 1.394(4) yes
C50 H501 0.950 no
C51 C52 1.394(4) yes
C51 H511 0.950 no
C52 C53 1.395(4) yes
C52 P2 1.829(3) yes
C53 O1 1.381(3) yes
C54 C55 1.400(4) yes
C54 C59 1.392(4) yes
C54 P2 1.812(3) yes
C55 C56 1.383(5) yes
C55 H551 0.950 no
C56 C57 1.364(5) yes
C56 H561 0.950 no
C57 C58 1.380(5) yes
C57 H571 0.950 no
C58 C59 1.383(4) yes
C58 H581 0.950 no
C59 H591 0.950 no
C60 C61 1.388(4) yes
C60 C65 1.385(4) yes
C60 P2 1.828(3) yes
C61 C62 1.409(4) yes
C61 H611 0.950 no
C62 C63 1.357(6) yes
C62 H621 0.950 no
C63 C64 1.384(6) yes
C63 H631 0.950 no
C64 C65 1.395(5) yes
C64 H641 0.950 no
C65 H651 0.950 no
C66 C67 1.465(5) yes
C66 H661 0.950 no
C66 H662 0.950 no
C66 H663 0.950 no
C67 O2 1.438(5) yes
C67 H671 0.950 no
C67 H672 0.950 no
C68 C69 1.467(5) yes
C68 O2 1.437(5) yes
C68 H681 0.950 no
C68 H682 0.950 no
C69 H691 0.950 no
C69 H692 0.950 no
C69 H693 0.950 no
Cu1 P2 2.2576(7) yes
Cu1 P1 2.2649(8) yes
Cu1 N2 2.098(2) yes
Cu1 N1 2.104(3) yes
P3 F1 1.584(2) yes
P3 F5 1.601(2) yes
P3 F6 1.605(3) yes
P3 F3 1.578(3) yes
P3 F2 1.588(3) yes
P3 F4 1.597(3) yes
C11 C12 1.406(6) yes
C11 C24 1.401(5) yes
C13 C12 1.374(7) yes
C13 C14 1.373(7) yes
C13 H131 0.950 no
C12 H121 0.950 no
C24 C23 1.441(7) yes
C24 C25 1.438(7) yes
C22 C23 1.388(6) yes
C22 C21 1.415(10) yes
C22 H221 0.950 no
C23 H231 0.950 no
C25 C14 1.428(8) yes
C25 C26 1.431(7) yes
C14 C15 1.419(8) yes
C15 C16 1.333(10) yes
C15 H151 0.950 no
C16 C17 1.422(13) yes
C16 H161 0.950 no
C21 C26 1.400(11) yes
C21 C20 1.422(7) yes
C26 C17 1.460(11) yes
C17 C18 1.363(10) yes
C18 C19 1.347(16) yes
C18 H181 0.950 no
C19 C20 1.433(15) yes
C19 H191 0.950 no
C20 H201 0.950 no
